data_4104809
loop_
_publ_author_name
'Peter D. Southon'
'Lang Liu'
'Elizabeth A. Fellows'
'David J. Price'
'Gregory J. Halder'
'Karena W. Chapman'
'Boujemaa Moubaraki'
'Keith S. Murray'
'Jean-Fran\,cois L\'etard'
'Cameron J. Kepert'

_publ_contact_author_address
; 
School of Chemistry
University of Sydney
NSW 2006
Australia
;
_publ_contact_author_email c.kepert@chem.usyd.edu.au
_publ_contact_author_fax +61-2-9351-3329
_publ_contact_author_name 'Prof. Cameron J. Kepert'
_publ_contact_author_phone +61-2-9351-5741
_publ_section_title
;
 Dynamic Interplay between Spin-Crossover and Host-Guest Function in a
 Nanoporous Metal-Organic Framework Material
;
_journal_name_full 'Journal of the American Chemical Society'
_journal_page_first 10998
_journal_page_last 11009
_journal_paper_doi 10.1021/ja902187d
_journal_volume 131
_journal_year 2009
_chemical_formula_moiety 'C8 H8 Fe N6 Ni O2'
_chemical_formula_sum 'C8 H8 Fe N6 Ni O2'
_chemical_formula_weight 334.76
_chemical_name_common '[Fe(pz)Ni(CN)4].2H2O'
_chemical_name_systematic
; 
 ? 
;
_space_group_IT_number 47
_symmetry_cell_setting orthorhombic
_symmetry_space_group_name_Hall '-P 2 2'
_symmetry_space_group_name_H-M 'P m m m'
_atom_sites_solution_hydrogens geom
_atom_sites_solution_primary direct
_atom_sites_solution_secondary difmap
_audit_creation_method SHELXL-97
_cell_angle_alpha 90.00
_cell_angle_beta 90.00
_cell_angle_gamma 90.00
_cell_formula_units_Z 1
_cell_length_a 7.028(3)
_cell_length_b 7.010(3)
_cell_length_c 6.725(2)
_cell_measurement_reflns_used 770
_cell_measurement_temperature 150(2)
_cell_measurement_theta_max 29.7795
_cell_measurement_theta_min 2.8985
_cell_volume 331.3(2)
_computing_cell_refinement 'SAINT Ver. 7.23A  (Bruker-AXS, 2005)'
_computing_data_collection 'APEX2 Ver. 2.1-3 (Bruker-AXS, 2007)'
_computing_data_reduction 'SAINT Ver. 7.23A'
_computing_molecular_graphics 'XPMA/ZORTEP, WebLab Viewer 3.7'
_computing_publication_material CIFTAB
_computing_structure_refinement 'SHELXL-97 (Sheldrick, 1997)'
_computing_structure_solution 'SHELXS-97 (Sheldrick, 1990)'
_diffrn_ambient_temperature 150(2)
_diffrn_measured_fraction_theta_full 0.950
_diffrn_measured_fraction_theta_max 0.927
_diffrn_measurement_device_type 'Bruker-Nonius FR591 Kappa APEX II'
_diffrn_measurement_method 'phi and omega scans'
_diffrn_radiation_monochromator graphite
_diffrn_radiation_source 'fine-focus rotating anode'
_diffrn_radiation_type MoK\a
_diffrn_radiation_wavelength 0.71073
_diffrn_reflns_av_R_equivalents 0.0193
_diffrn_reflns_av_sigmaI/netI 0.0296
_diffrn_reflns_limit_h_max 9
_diffrn_reflns_limit_h_min -8
_diffrn_reflns_limit_k_max 9
_diffrn_reflns_limit_k_min -5
_diffrn_reflns_limit_l_max 7
_diffrn_reflns_limit_l_min -9
_diffrn_reflns_number 1935
_diffrn_reflns_theta_full 25.00
_diffrn_reflns_theta_max 30.13
_diffrn_reflns_theta_min 2.91
_diffrn_standards_number 0
_exptl_absorpt_coefficient_mu 2.517
_exptl_absorpt_correction_T_max 0.961
_exptl_absorpt_correction_T_min 0.908
_exptl_absorpt_correction_type multi-scan
_exptl_absorpt_process_details 'SADABS (Bruker-AXS, 2004)'
_exptl_crystal_colour red-yellow
_exptl_crystal_density_diffrn 1.678
_exptl_crystal_description 'rectangular block'
_exptl_crystal_F_000 168
_exptl_crystal_size_max 0.079
_exptl_crystal_size_mid 0.032
_exptl_crystal_size_min 0.016
_refine_diff_density_max 1.032
_refine_diff_density_min -0.754
_refine_diff_density_rms 0.135
_refine_ls_extinction_method none
_refine_ls_goodness_of_fit_ref 1.153
_refine_ls_hydrogen_treatment constr
_refine_ls_matrix_type full
_refine_ls_number_parameters 36
_refine_ls_number_reflns 561
_refine_ls_number_restraints 1
_refine_ls_restrained_S_all 1.152
_refine_ls_R_factor_all 0.0688
_refine_ls_R_factor_gt 0.0362
_refine_ls_shift/su_max 0.020
_refine_ls_shift/su_mean 0.001
_refine_ls_structure_factor_coef Fsqd
_refine_ls_weighting_details 'calc w=1/[\s^2^(Fo^2^)+(0.0337P)^2^+0.8534P] where P=(Fo^2^+2Fc^2^)/3'
_refine_ls_weighting_scheme calc
_refine_ls_wR_factor_gt 0.0779
_refine_ls_wR_factor_ref 0.0943
_reflns_number_gt 375
_reflns_number_total 561
_reflns_threshold_expression >2sigma(I)
_cod_data_source_file ja902187d_si_001_3.cif
_cod_data_source_block 1.2H2O(150t)
_cod_database_code 4104809

loop_
_symmetry_equiv_pos_as_xyz
'x, y, z'
'-x, -y, z'
'x, -y, -z'
'-x, y, -z'
'-x, -y, -z'
'x, y, -z'
'-x, y, z'
'x, -y, z'

loop_
_atom_site_label
_atom_site_type_symbol
_atom_site_fract_x
_atom_site_fract_y
_atom_site_fract_z
_atom_site_U_iso_or_equiv
_atom_site_adp_type
_atom_site_occupancy
_atom_site_symmetry_multiplicity
_atom_site_calc_flag
_atom_site_refinement_flags
Ni1 Ni 0.5000 0.5000 0.0000 0.0100(3) Uani 1 8 d S
Fe1 Fe 0.0000 0.0000 0.0000 0.0084(3) Uani 1 8 d S
O10 O 0.5000 0.2039 0.5000 0.209(17) Uiso 0.100(4) 4 d SP
O11 O 0.5000 0.0000 0.4164 0.209(17) Uiso 0.15(3) 4 d SP
O12 O 0.5000 0.4150 0.5000 0.209(17) Uiso 0.39(2) 4 d SP
N1 N 0.1951(12) 0.1969(14) 0.0000 0.0119(9) Uani 1 2 d S
N2 N 0.0000 0.0000 0.2931(7) 0.0120(10) Uani 1 4 d S
C1 C 0.3135(15) 0.3104(17) 0.0000 0.0123(11) Uani 1 2 d S
C2 C 0.0000 0.1636(10) 0.3978(9) 0.0213(13) Uani 1 2 d S
H2 H 0.0000 0.2818 0.3289 0.026 Uiso 1 2 calc SR
O13 O 0.153(8) 0.5000 0.5000 0.209(17) Uiso 0.36(3) 4 d SP

loop_
_atom_site_aniso_label
_atom_site_aniso_U_11
_atom_site_aniso_U_22
_atom_site_aniso_U_33
_atom_site_aniso_U_23
_atom_site_aniso_U_13
_atom_site_aniso_U_12
Ni1 0.004(2) 0.010(2) 0.0159(6) 0.000 0.000 0.000
Fe1 0.003(2) 0.012(2) 0.0107(6) 0.000 0.000 0.000
N1 0.004(4) 0.017(5) 0.0152(19) 0.000 0.000 0.0000(18)
N2 0.013(7) 0.011(7) 0.011(2) 0.000 0.000 0.000
C1 0.007(5) 0.018(7) 0.012(2) 0.000 0.000 0.004(2)
C2 0.029(4) 0.011(4) 0.024(3) 0.000(3) 0.000 0.000

loop_
_atom_type_symbol
_atom_type_description
_atom_type_scat_dispersion_real
_atom_type_scat_dispersion_imag
_atom_type_scat_source
C C 0.0033 0.0016 'International Tables Vol C Tables 4.2.6.8 and 6.1.1.4'
H H 0.0000 0.0000 'International Tables Vol C Tables 4.2.6.8 and 6.1.1.4'
N N 0.0061 0.0033 'International Tables Vol C Tables 4.2.6.8 and 6.1.1.4'
O O 0.0106 0.0060 'International Tables Vol C Tables 4.2.6.8 and 6.1.1.4'
Fe Fe 0.3463 0.8444 'International Tables Vol C Tables 4.2.6.8 and 6.1.1.4'
Ni Ni 0.3393 1.1124 'International Tables Vol C Tables 4.2.6.8 and 6.1.1.4'

loop_
_geom_angle_atom_site_label_1
_geom_angle_atom_site_label_2
_geom_angle_atom_site_label_3
_geom_angle
_geom_angle_site_symmetry_1
_geom_angle_site_symmetry_3
C1 Ni1 C1 180.0 5_665 .
C1 Ni1 C1 90.8(9) 5_665 7_655
C1 Ni1 C1 89.2(9) . 7_655
C1 Ni1 C1 89.2(9) 5_665 3_565
C1 Ni1 C1 90.8(9) . 3_565
C1 Ni1 C1 180.000(1) 7_655 3_565
N1 Fe1 N1 180.0 5 .
N1 Fe1 N1 89.6(7) 5 3
N1 Fe1 N1 90.4(7) . 3
N1 Fe1 N1 90.4(7) 5 7
N1 Fe1 N1 89.6(7) . 7
N1 Fe1 N1 180.0(3) 3 7
N1 Fe1 N2 90.0 5 5
N1 Fe1 N2 90.0 . 5
N1 Fe1 N2 90.0 3 5
N1 Fe1 N2 90.0 7 5
N1 Fe1 N2 90.0 5 .
N1 Fe1 N2 90.0 . .
N1 Fe1 N2 90.0 3 .
N1 Fe1 N2 90.0 7 .
N2 Fe1 N2 180.0 5 .
O12 O10 O11 158.531(10) . .
O12 O10 O11 158.531(10) . 5_656
O11 O10 O11 42.94(2) . 5_656
O11 O11 O10 68.531(10) 5_656 .
O11 O11 O10 68.531(10) 5_656 5_656
O10 O11 O10 137.06(2) . 5_656
O12 O12 O10 180.0 5_666 .
C1 N1 Fe1 178.5(15) . .
C2 N2 C2 116.9(6) . 2
C2 N2 Fe1 121.6(3) . .
C2 N2 Fe1 121.6(3) 2 .
N1 C1 Ni1 178.3(16) . .
N2 C2 C2 121.6(3) . 6_556
N2 C2 H2 119.2 . .
C2 C2 H2 119.2 6_556 .

loop_
_geom_bond_atom_site_label_1
_geom_bond_atom_site_label_2
_geom_bond_distance
_geom_bond_site_symmetry_2
Ni1 C1 1.866(6) 5_665
Ni1 C1 1.866(6) .
Ni1 C1 1.866(6) 7_655
Ni1 C1 1.866(6) 3_565
Fe1 N1 1.946(5) 5
Fe1 N1 1.946(5) .
Fe1 N1 1.946(5) 3
Fe1 N1 1.946(5) 7
Fe1 N2 1.971(5) 5
Fe1 N2 1.971(5) .
O10 O12 1.4803(6) .
O10 O11 1.5356(5) .
O10 O11 1.5356(5) 5_656
O11 O11 1.1241(4) 5_656
O11 O10 1.5356(5) 5_656
O12 O12 1.1913(5) 5_666
N1 C1 1.151(5) .
N2 C2 1.345(7) .
N2 C2 1.345(7) 2
C2 C2 1.374(12) 6_556
C2 H2 0.9500 .
